data_4110853
loop_
_publ_author_name
'Jun Huang'
'Shuang Chen'
'Ilia A. Guzei'
'Lian Yu'

_publ_contact_author_address
;
School of Pharmacy
University of Wisconsin-Madison
Madison, WI  53705
USA
;
_publ_contact_author_email lyu@pharmacy.wisc.edu
_publ_contact_author_name
;
Yu, Lian 
;
_publ_contact_author_phone 608-263-2263
_publ_section_title
;
 Discovery of a Solid Solution of Enantiomers in a Racemate-Forming System
 by Seeding
;
_journal_name_full 'Journal of the American Chemical Society'
_journal_page_first 11985
_journal_page_last 11992
_journal_paper_doi 10.1021/ja063450l
_journal_volume 128
_journal_year 2006
_chemical_formula_moiety 'C18 H27 N O2 S'
_chemical_formula_sum 'C18 H27 N O2 S'
_chemical_formula_weight 321.47
_chemical_name_systematic
; 
 ? 
;
_space_group_IT_number 14
_symmetry_cell_setting monoclinic
_symmetry_Int_Tables_number 14
_symmetry_space_group_name_Hall '-P 2yn'
_symmetry_space_group_name_H-M 'P 1 21/n 1'
_atom_sites_solution_hydrogens geom
_atom_sites_solution_primary direct
_atom_sites_solution_secondary difmap
_audit_creation_method
;
manual editing of the CIF file 
created by SHELXTL Ver. 6.10
and processed with modiCIfer-09152005. 
;
_cell_angle_alpha 90.00
_cell_angle_beta 93.766(3)
_cell_angle_gamma 90.00
_cell_formula_units_Z 4
_cell_length_a 9.3882(14)
_cell_length_b 10.9503(16)
_cell_length_c 17.855(3)
_cell_measurement_reflns_used 999
_cell_measurement_temperature 296(2)
_cell_measurement_theta_max 26.48
_cell_measurement_theta_min 2.18
_cell_volume 1831.6(5)
_computing_cell_refinement 'SAINT Ver. 6.22  (Bruker-AXS, 2003)'
_computing_data_collection 'SMART Ver. 5.622 (Bruker-AXS, 2003)'
_computing_data_reduction 'SAINT Ver. 6.22'
_computing_molecular_graphics 'SHELXTL Ver. 6.10'
_computing_publication_material 'SHELXTL Ver. 6.10'
_computing_structure_refinement 'SHELXTL Ver. 6.10'
_computing_structure_solution 'SHELXTL Ver. 6.10 (Bruker-AXS, 2003)'
_diffrn_ambient_temperature 296(2)
_diffrn_measured_fraction_theta_full 0.990
_diffrn_measured_fraction_theta_max 0.990
_diffrn_measurement_device_type 'Bruker CCD-1000 area detector'
_diffrn_measurement_method '0.30\% \w scans'
_diffrn_radiation_monochromator graphite
_diffrn_radiation_source 'fine-focus sealed tube'
_diffrn_radiation_type Mo-K\a
_diffrn_radiation_wavelength 0.71073
_diffrn_reflns_av_R_equivalents 0.0000
_diffrn_reflns_av_sigmaI/netI 0.0272
_diffrn_reflns_limit_h_max 11
_diffrn_reflns_limit_h_min -11
_diffrn_reflns_limit_k_max 13
_diffrn_reflns_limit_k_min 0
_diffrn_reflns_limit_l_max 22
_diffrn_reflns_limit_l_min 0
_diffrn_reflns_number 4892
_diffrn_reflns_theta_full 26.48
_diffrn_reflns_theta_max 26.48
_diffrn_reflns_theta_min 2.18
_diffrn_standards_number 0
_exptl_absorpt_coefficient_mu 0.184
_exptl_absorpt_correction_T_max 0.9453
_exptl_absorpt_correction_T_min 0.9269
_exptl_absorpt_correction_type multi-scan
_exptl_absorpt_process_details
;
SADABS  (Bruker-AXS, 2003)
;
_exptl_crystal_colour colorless
_exptl_crystal_density_diffrn 1.166
_exptl_crystal_description block
_exptl_crystal_F_000 696
_exptl_crystal_size_max 0.42
_exptl_crystal_size_mid 0.34
_exptl_crystal_size_min 0.31
_refine_diff_density_max 1.638
_refine_diff_density_min -0.989
_refine_diff_density_rms 0.084
_refine_ls_extinction_method none
_refine_ls_goodness_of_fit_ref 1.409
_refine_ls_hydrogen_treatment constr
_refine_ls_matrix_type full
_refine_ls_number_parameters 198
_refine_ls_number_reflns 4893
_refine_ls_number_restraints 4
_refine_ls_restrained_S_all 1.409
_refine_ls_R_factor_all 0.1592
_refine_ls_R_factor_gt 0.1208
_refine_ls_shift/su_max 0.000
_refine_ls_shift/su_mean 0.000
_refine_ls_structure_factor_coef Fsqd
_refine_ls_weighting_details 'calc w=1/[\s^2^(Fo^2^)+(0.0675P)^2^+2.7611P] where P=(Fo^2^+2Fc^2^)/3'
_refine_ls_weighting_scheme calc
_refine_ls_wR_factor_gt 0.2755
_refine_ls_wR_factor_ref 0.2940
_reflns_number_gt 3161
_reflns_number_total 4893
_reflns_threshold_expression I>2\s(I)
_cod_data_source_file ja063450lsi20060620_120214.cif
_cod_data_source_block yu1b_twin
_cod_original_sg_symbol_Hall '-P 2yn      '
_cod_original_sg_symbol_H-M 'P 1 21/n 1 '
_cod_database_code 4110853

loop_
_symmetry_equiv_pos_as_xyz
'x, y, z'
'-x+1/2, y+1/2, -z+1/2'
'-x, -y, -z'
'x-1/2, -y-1/2, z-1/2'

loop_
_atom_site_label
_atom_site_type_symbol
_atom_site_fract_x
_atom_site_fract_y
_atom_site_fract_z
_atom_site_U_iso_or_equiv
_atom_site_adp_type
_atom_site_occupancy
_atom_site_symmetry_multiplicity
_atom_site_calc_flag
_atom_site_refinement_flags
_atom_site_disorder_assembly
_atom_site_disorder_group
N3 N 0.3288(5) 0.8970(3) 0.1851(2) 0.0698(13) Uani 1 1 d . . .
H1N H 0.3471 0.9739 0.1854 0.084 Uiso 0.50 1 calc PR A 1
H2N H 0.3038 0.9725 0.1848 0.084 Uiso 0.50 1 calc PR A 2
S1 S 0.3505(2) 0.67067(13) 0.22524(10) 0.0986(7) Uani 1 1 d D . .
O4 O 0.3017(8) 0.8885(6) 0.0622(4) 0.0616(10) Uiso 0.50 1 d PD B 1
C4 C 0.3061(12) 0.8357(8) 0.1239(5) 0.0616(10) Uiso 0.50 1 d PD B 1
C5 C 0.3178(9) 0.6980(8) 0.1302(4) 0.0616(10) Uiso 0.50 1 d PD B 1
H5 H 0.2196 0.6694 0.1195 0.074 Uiso 0.50 1 calc PR B 1
O4A O 0.4050(8) 0.8935(6) 0.0611(4) 0.0616(10) Uiso 0.50 1 d PD B 2
C4A C 0.3751(12) 0.8458(8) 0.1212(5) 0.0616(10) Uiso 0.50 1 d PD B 2
C5A C 0.4121(10) 0.7142(7) 0.1401(4) 0.0616(10) Uiso 0.50 1 d PD B 2
H5A H 0.5157 0.7174 0.1511 0.074 Uiso 0.50 1 calc PR B 2
C2 C 0.3210(8) 0.8268(5) 0.2526(3) 0.0859(19) Uani 1 1 d . B .
H2A H 0.2281 0.8357 0.2728 0.103 Uiso 1 1 calc R . .
H2B H 0.3938 0.8528 0.2904 0.103 Uiso 1 1 calc R . .
C6 C 0.3979(7) 0.6359(4) 0.0750(3) 0.0714(16) Uani 1 1 d D . .
H6A H 0.4952 0.6662 0.0787 0.086 Uiso 0.50 1 calc PR B 1
H6B H 0.3565 0.6561 0.0253 0.086 Uiso 0.50 1 calc PR B 1
H6C H 0.4734 0.6579 0.0429 0.086 Uiso 0.50 1 calc PR B 2
H6D H 0.3083 0.6568 0.0478 0.086 Uiso 0.50 1 calc PR B 2
O10 O 0.4038(4) 0.1236(3) 0.11002(18) 0.0572(9) Uani 1 1 d . B .
H2 H 0.3357 0.0919 0.0863 0.086 Uiso 1 1 calc R . .
C7 C 0.4011(6) 0.4986(4) 0.0833(2) 0.0522(12) Uani 1 1 d . B .
C8 C 0.2949(5) 0.4296(4) 0.0480(2) 0.0511(11) Uani 1 1 d . . .
H8 H 0.2230 0.4692 0.0190 0.061 Uiso 1 1 calc R B .
C9 C 0.2901(5) 0.3026(4) 0.0535(2) 0.0457(10) Uani 1 1 d . B .
C10 C 0.4018(5) 0.2475(3) 0.0977(2) 0.0421(10) Uani 1 1 d . . .
C11 C 0.5129(4) 0.3140(4) 0.1338(2) 0.0415(10) Uani 1 1 d . B .
C12 C 0.5076(5) 0.4405(4) 0.1250(3) 0.0498(11) Uani 1 1 d . . .
H12 H 0.5801 0.4874 0.1485 0.060 Uiso 1 1 calc R B .
C13 C 0.6350(5) 0.2524(5) 0.1814(3) 0.0598(13) Uani 1 1 d . . .
C14 C 0.7114(7) 0.1580(6) 0.1348(4) 0.093(2) Uani 1 1 d . B .
H14A H 0.7874 0.1209 0.1654 0.140 Uiso 1 1 calc R . .
H14B H 0.7499 0.1977 0.0927 0.140 Uiso 1 1 calc R . .
H14C H 0.6446 0.0963 0.1172 0.140 Uiso 1 1 calc R . .
C15 C 0.5776(8) 0.1888(6) 0.2495(3) 0.094(2) Uani 1 1 d . B .
H15A H 0.6557 0.1555 0.2804 0.141 Uiso 1 1 calc R . .
H15B H 0.5141 0.1241 0.2328 0.141 Uiso 1 1 calc R . .
H15C H 0.5269 0.2468 0.2781 0.141 Uiso 1 1 calc R . .
C16 C 0.7472(7) 0.3452(7) 0.2117(5) 0.112(3) Uani 1 1 d . B .
H16A H 0.7045 0.4005 0.2454 0.168 Uiso 1 1 calc R . .
H16B H 0.7822 0.3903 0.1706 0.168 Uiso 1 1 calc R . .
H16C H 0.8249 0.3029 0.2379 0.168 Uiso 1 1 calc R . .
C17 C 0.1699(5) 0.2297(5) 0.0119(3) 0.0617(13) Uani 1 1 d . . .
C18 C 0.0888(6) 0.1518(6) 0.0674(4) 0.088(2) Uani 1 1 d . B .
H18A H 0.0476 0.2043 0.1032 0.133 Uiso 1 1 calc R . .
H18B H 0.1539 0.0960 0.0931 0.133 Uiso 1 1 calc R . .
H18C H 0.0145 0.1066 0.0402 0.133 Uiso 1 1 calc R . .
C19 C 0.2290(7) 0.1464(5) -0.0473(3) 0.0801(17) Uani 1 1 d . B .
H19A H 0.1521 0.1017 -0.0726 0.120 Uiso 1 1 calc R . .
H19B H 0.2961 0.0902 -0.0235 0.120 Uiso 1 1 calc R . .
H19C H 0.2759 0.1950 -0.0831 0.120 Uiso 1 1 calc R . .
C20 C 0.0593(8) 0.3124(7) -0.0291(5) 0.125(3) Uani 1 1 d . B .
H20A H -0.0095 0.2632 -0.0575 0.188 Uiso 1 1 calc R . .
H20B H 0.1061 0.3657 -0.0624 0.188 Uiso 1 1 calc R . .
H20C H 0.0118 0.3602 0.0068 0.188 Uiso 1 1 calc R . .

loop_
_atom_site_aniso_label
_atom_site_aniso_U_11
_atom_site_aniso_U_22
_atom_site_aniso_U_33
_atom_site_aniso_U_23
_atom_site_aniso_U_13
_atom_site_aniso_U_12
N3 0.107(4) 0.0288(19) 0.073(3) -0.0015(19) 0.006(3) 0.008(2)
S1 0.179(2) 0.0418(7) 0.0810(11) 0.0056(7) 0.0566(11) -0.0032(9)
C2 0.132(6) 0.052(3) 0.078(4) -0.007(3) 0.039(4) -0.005(3)
C6 0.121(5) 0.030(2) 0.068(3) 0.006(2) 0.034(3) 0.004(3)
O10 0.073(2) 0.0304(15) 0.067(2) 0.0036(14) -0.0055(17) -0.0018(15)
C7 0.082(3) 0.029(2) 0.048(2) 0.0017(18) 0.018(2) 0.004(2)
C8 0.068(3) 0.038(2) 0.047(2) 0.0037(19) 0.003(2) 0.016(2)
C9 0.056(3) 0.036(2) 0.045(2) -0.0013(18) 0.003(2) 0.007(2)
C10 0.057(3) 0.0267(19) 0.044(2) -0.0006(16) 0.014(2) 0.0015(18)
C11 0.047(2) 0.035(2) 0.044(2) -0.0032(17) 0.0078(19) 0.0018(18)
C12 0.059(3) 0.036(2) 0.055(3) -0.008(2) 0.009(2) -0.011(2)
C13 0.062(3) 0.051(3) 0.064(3) -0.004(2) -0.012(3) 0.005(2)
C14 0.073(4) 0.108(5) 0.096(5) -0.015(4) -0.013(3) 0.041(4)
C15 0.120(5) 0.097(5) 0.061(4) 0.020(3) -0.019(3) 0.009(4)
C16 0.084(5) 0.094(5) 0.150(7) -0.005(5) -0.054(5) -0.007(4)
C17 0.061(3) 0.054(3) 0.068(3) -0.004(2) -0.014(3) 0.001(2)
C18 0.062(3) 0.112(5) 0.092(4) -0.021(4) 0.001(3) -0.028(4)
C19 0.104(5) 0.074(4) 0.060(3) -0.019(3) -0.010(3) -0.015(3)
C20 0.104(5) 0.093(5) 0.167(8) -0.019(5) -0.077(5) 0.023(4)

loop_
_atom_type_symbol
_atom_type_description
_atom_type_scat_dispersion_real
_atom_type_scat_dispersion_imag
_atom_type_scat_source
C C 0.0033 0.0016 'International Tables Vol C Tables 4.2.6.8 and 6.1.1.4'
H H 0.0000 0.0000 'International Tables Vol C Tables 4.2.6.8 and 6.1.1.4'
N N 0.0061 0.0033 'International Tables Vol C Tables 4.2.6.8 and 6.1.1.4'
O O 0.0106 0.0060 'International Tables Vol C Tables 4.2.6.8 and 6.1.1.4'
S S 0.1246 0.1234 'International Tables Vol C Tables 4.2.6.8 and 6.1.1.4'

loop_
_geom_angle_atom_site_label_1
_geom_angle_atom_site_label_2
_geom_angle_atom_site_label_3
_geom_angle
_geom_angle_publ_flag
C4 N3 C4A 28.7(6) yes
C4 N3 C2 114.8(5) yes
C4A N3 C2 121.2(5) yes
C4 N3 H1N 122.6 ?
C4A N3 H1N 109.5 ?
C2 N3 H1N 122.6 ?
C4 N3 H2N 117.8 ?
C4A N3 H2N 119.4 ?
C2 N3 H2N 119.4 ?
H1N N3 H2N 27.3 ?
C5A S1 C5 30.5(4) yes
C5A S1 C2 92.5(3) yes
C5 S1 C2 94.7(3) yes
O4 C4 N3 120.2(8) ?
O4 C4 C5 121.8(8) ?
N3 C4 C5 116.6(7) ?
C6 C5 C4 117.0(7) ?
C6 C5 S1 121.3(5) ?
C4 C5 S1 104.6(5) ?
C6 C5 H5 103.9 ?
C4 C5 H5 103.9 ?
S1 C5 H5 103.9 ?
O4A C4A N3 130.6(8) ?
O4A C4A C5A 122.0(8) ?
N3 C4A C5A 106.6(6) ?
C6 C5A C4A 112.2(7) ?
C6 C5A S1 121.7(5) ?
C4A C5A S1 111.9(6) ?
C6 C5A H5A 102.7 ?
C4A C5A H5A 102.7 ?
S1 C5A H5A 102.7 ?
N3 C2 S1 105.2(4) ?
N3 C2 H2A 110.7 ?
S1 C2 H2A 110.7 ?
N3 C2 H2B 110.7 ?
S1 C2 H2B 110.7 ?
H2A C2 H2B 108.8 ?
C5A C6 C5 36.6(5) ?
C5A C6 C7 120.7(5) ?
C5 C6 C7 114.0(5) ?
C5A C6 H6A 72.8 ?
C5 C6 H6A 108.7 ?
C7 C6 H6A 108.7 ?
C5A C6 H6B 127.7 ?
C5 C6 H6B 108.7 ?
C7 C6 H6B 108.7 ?
H6A C6 H6B 107.6 ?
C5A C6 H6C 107.1 ?
C5 C6 H6C 135.8 ?
C7 C6 H6C 107.1 ?
H6A C6 H6C 40.0 ?
H6B C6 H6C 70.6 ?
C5A C6 H6D 107.1 ?
C5 C6 H6D 76.0 ?
C7 C6 H6D 107.1 ?
H6A C6 H6D 137.3 ?
H6B C6 H6D 37.5 ?
H6C C6 H6D 106.8 ?
C10 O10 H2 109.5 ?
C12 C7 C8 118.6(4) ?
C12 C7 C6 121.8(5) ?
C8 C7 C6 119.6(5) ?
C7 C8 C9 122.9(4) ?
C7 C8 H8 118.6 ?
C9 C8 H8 118.6 ?
C8 C9 C10 116.1(4) ?
C8 C9 C17 120.7(4) ?
C10 C9 C17 123.1(4) ?
O10 C10 C11 116.1(4) ?
O10 C10 C9 121.0(4) ?
C11 C10 C9 122.9(4) ?
C10 C11 C12 116.5(4) ?
C10 C11 C13 122.3(4) ?
C12 C11 C13 121.2(4) ?
C7 C12 C11 122.9(4) ?
C7 C12 H12 118.5 ?
C11 C12 H12 118.5 ?
C15 C13 C14 109.0(5) ?
C15 C13 C16 106.9(5) ?
C14 C13 C16 107.6(5) ?
C15 C13 C11 110.5(4) ?
C14 C13 C11 110.7(4) ?
C16 C13 C11 111.9(4) ?
C13 C14 H14A 109.5 ?
C13 C14 H14B 109.5 ?
H14A C14 H14B 109.5 ?
C13 C14 H14C 109.5 ?
H14A C14 H14C 109.5 ?
H14B C14 H14C 109.5 ?
C13 C15 H15A 109.5 ?
C13 C15 H15B 109.5 ?
H15A C15 H15B 109.5 ?
C13 C15 H15C 109.5 ?
H15A C15 H15C 109.5 ?
H15B C15 H15C 109.5 ?
C13 C16 H16A 109.5 ?
C13 C16 H16B 109.5 ?
H16A C16 H16B 109.5 ?
C13 C16 H16C 109.5 ?
H16A C16 H16C 109.5 ?
H16B C16 H16C 109.5 ?
C20 C17 C19 106.7(5) ?
C20 C17 C9 112.3(5) ?
C19 C17 C9 110.9(4) ?
C20 C17 C18 106.7(5) ?
C19 C17 C18 109.3(5) ?
C9 C17 C18 110.8(4) ?
C17 C18 H18A 109.5 ?
C17 C18 H18B 109.5 ?
H18A C18 H18B 109.5 ?
C17 C18 H18C 109.5 ?
H18A C18 H18C 109.5 ?
H18B C18 H18C 109.5 ?
C17 C19 H19A 109.5 ?
C17 C19 H19B 109.5 ?
H19A C19 H19B 109.5 ?
C17 C19 H19C 109.5 ?
H19A C19 H19C 109.5 ?
H19B C19 H19C 109.5 ?
C17 C20 H20A 109.5 ?
C17 C20 H20B 109.5 ?
H20A C20 H20B 109.5 ?
C17 C20 H20C 109.5 ?
H20A C20 H20C 109.5 ?
H20B C20 H20C 109.5 ?

loop_
_geom_bond_atom_site_label_1
_geom_bond_atom_site_label_2
_geom_bond_distance
_geom_bond_publ_flag
N3 C4 1.287(10) yes
N3 C4A 1.366(10) yes
N3 C2 1.437(7) yes
N3 H1N 0.8600 ?
N3 H2N 0.8600 ?
S1 C5A 1.728(7) yes
S1 C5 1.730(7) yes
S1 C2 1.804(5) yes
O4 C4 1.243(8) yes
C4 C5 1.516(9) ?
C5 C6 1.448(8) ?
C5 H5 0.9800 ?
O4A C4A 1.243(8) yes
C4A C5A 1.515(9) ?
C5A C6 1.444(8) ?
C5A H5A 0.9800 ?
C2 H2A 0.9700 ?
C2 H2B 0.9700 ?
C6 C7 1.511(6) ?
C6 H6A 0.9700 ?
C6 H6B 0.9700 ?
C6 H6C 0.9700 ?
C6 H6D 0.9700 ?
O10 C10 1.375(5) yes
O10 H2 0.8200 ?
C7 C12 1.364(6) ?
C7 C8 1.371(7) ?
C8 C9 1.395(6) ?
C8 H8 0.9300 ?
C9 C10 1.407(6) ?
C9 C17 1.533(6) ?
C10 C11 1.394(6) ?
C11 C12 1.395(6) ?
C11 C13 1.538(6) ?
C12 H12 0.9300 ?
C13 C15 1.530(8) ?
C13 C14 1.534(7) ?
C13 C16 1.536(8) ?
C14 H14A 0.9600 ?
C14 H14B 0.9600 ?
C14 H14C 0.9600 ?
C15 H15A 0.9600 ?
C15 H15B 0.9600 ?
C15 H15C 0.9600 ?
C16 H16A 0.9600 ?
C16 H16B 0.9600 ?
C16 H16C 0.9600 ?
C17 C20 1.528(8) ?
C17 C19 1.529(7) ?
C17 C18 1.545(8) ?
C18 H18A 0.9600 ?
C18 H18B 0.9600 ?
C18 H18C 0.9600 ?
C19 H19A 0.9600 ?
C19 H19B 0.9600 ?
C19 H19C 0.9600 ?
C20 H20A 0.9600 ?
C20 H20B 0.9600 ?
C20 H20C 0.9600 ?

loop_
_geom_hbond_atom_site_label_D
_geom_hbond_atom_site_label_H
_geom_hbond_atom_site_label_A
_geom_hbond_distance_DH
_geom_hbond_distance_HA
_geom_hbond_distance_DA
_geom_hbond_angle_DHA
_geom_hbond_site_symmetry_A
O10 H2 O4 0.82 2.29 2.857(8) 127.2 1_545

loop_
_geom_torsion_atom_site_label_1
_geom_torsion_atom_site_label_2
_geom_torsion_atom_site_label_3
_geom_torsion_atom_site_label_4
_geom_torsion
C4A N3 C4 O4 -74.2(12)
C2 N3 C4 O4 175.7(9)
C4A N3 C4 C5 92.9(13)
C2 N3 C4 C5 -17.2(12)
O4 C4 C5 C6 32.8(14)
N3 C4 C5 C6 -134.1(8)
O4 C4 C5 S1 170.2(9)
N3 C4 C5 S1 3.3(11)
C5A S1 C5 C6 56.4(5)
C2 S1 C5 C6 143.3(7)
C5A S1 C5 C4 -78.8(10)
C2 S1 C5 C4 8.2(7)
C4 N3 C4A O4A 104.5(15)
C2 N3 C4A O4A -170.4(10)
C4 N3 C4A C5A -85.8(12)
C2 N3 C4A C5A -0.7(11)
O4A C4A C5A C6 -36.3(13)
N3 C4A C5A C6 152.8(7)
O4A C4A C5A S1 -177.2(8)
N3 C4A C5A S1 12.0(10)
C5 S1 C5A C6 -57.0(5)
C2 S1 C5A C6 -152.0(8)
C5 S1 C5A C4A 79.6(10)
C2 S1 C5A C4A -15.4(7)
C4 N3 C2 S1 21.8(8)
C4A N3 C2 S1 -10.0(9)
C5A S1 C2 N3 13.9(6)
C5 S1 C2 N3 -16.5(6)
C4A C5A C6 C5 -78.1(10)
S1 C5A C6 C5 58.3(5)
C4A C5A C6 C7 -167.9(7)
S1 C5A C6 C7 -31.4(10)
C4 C5 C6 C5A 72.1(10)
S1 C5 C6 C5A -57.9(5)
C4 C5 C6 C7 -178.2(7)
S1 C5 C6 C7 51.9(9)
C5A C6 C7 C12 -51.3(8)
C5 C6 C7 C12 -92.1(6)
C5A C6 C7 C8 129.2(6)
C5 C6 C7 C8 88.3(6)
C12 C7 C8 C9 0.9(7)
C6 C7 C8 C9 -179.5(4)
C7 C8 C9 C10 -0.2(7)
C7 C8 C9 C17 -179.2(4)
C8 C9 C10 O10 176.8(4)
C17 C9 C10 O10 -4.3(7)
C8 C9 C10 C11 -0.7(6)
C17 C9 C10 C11 178.2(4)
O10 C10 C11 C12 -176.7(4)
C9 C10 C11 C12 1.0(6)
O10 C10 C11 C13 2.9(6)
C9 C10 C11 C13 -179.5(4)
C8 C7 C12 C11 -0.6(7)
C6 C7 C12 C11 179.8(4)
C10 C11 C12 C7 -0.3(6)
C13 C11 C12 C7 -179.9(4)
C10 C11 C13 C15 -63.7(6)
C12 C11 C13 C15 115.8(5)
C10 C11 C13 C14 57.2(6)
C12 C11 C13 C14 -123.3(5)
C10 C11 C13 C16 177.2(5)
C12 C11 C13 C16 -3.2(7)
C8 C9 C17 C20 -3.5(7)
C10 C9 C17 C20 177.6(5)
C8 C9 C17 C19 115.7(5)
C10 C9 C17 C19 -63.2(6)
C8 C9 C17 C18 -122.7(5)
C10 C9 C17 C18 58.4(6)
